data_1573401
loop_
_publ_author_name
'Wang, Shuhe'
'Sigl, Johannes'
'Allmendinger, Lars'
'Maurizot, Victor'
'Huc, Ivan'

_publ_section_title
;
 Design of an abiotic unimolecular three-helix bundle
;
_journal_name_full 'Chemical Science'
_journal_paper_doi 10.1039/D4SC07336C
_journal_year 2024
_chemical_formula_moiety 'C97.57 H82.564 N16 O17.952, C H2 Cl2, 3(C2 H3 N)'
_chemical_formula_sum 'C104.52 H93.44 Cl2 N19 O17.94'
_chemical_formula_weight 1973.60
_chemical_name_systematic AOF-isoQuinolineLinker
_space_group_crystal_system triclinic
_space_group_IT_number 2
_space_group_name_Hall '-P 1'
_space_group_name_H-M_alt 'P -1'
_atom_sites_solution_hydrogens mixed
_atom_sites_solution_primary dual
_audit_creation_date 2024-10-29
_audit_creation_method
;
Olex2 1.5-ac6-020
(compiled 2024.02.14 svn.r2f8d729c for Rigaku Oxford Diffraction, GUI svn.r6966)
;
_audit_update_record
;
2024-10-29 deposited with the CCDC.	2024-11-13 downloaded from the CCDC.
;
_cell_angle_alpha 95.6610(10)
_cell_angle_beta 93.9890(10)
_cell_angle_gamma 105.3540(10)
_cell_formula_units_Z 2
_cell_length_a 13.16060(10)
_cell_length_b 17.3713(2)
_cell_length_c 24.3400(2)
_cell_measurement_reflns_used 56376
_cell_measurement_temperature 99.99(10)
_cell_measurement_theta_max 74.8780
_cell_measurement_theta_min 3.3840
_cell_volume 5313.14(9)
_computing_cell_refinement 'CrysAlisPro 1.171.42.100a (Rigaku OD, 2023)'
_computing_data_collection 'CrysAlisPro 1.171.42.100a (Rigaku OD, 2023)'
_computing_data_reduction 'CrysAlisPro 1.171.42.100a (Rigaku OD, 2023)'
_computing_molecular_graphics 'Olex2 1.5-ac6-020 (Dolomanov et al., 2009)'
_computing_publication_material 'Olex2 1.5-ac6-020 (Dolomanov et al., 2009)'
_computing_structure_refinement 'SHELXL 2018/3 (Sheldrick, 2015)'
_computing_structure_solution 'SHELXT 2018/2 (Sheldrick, 2018)'
_diffrn_ambient_environment N~2~
_diffrn_ambient_temperature 99.99(10)
_diffrn_detector 'Hybrid Pixel Array Detector'
_diffrn_detector_area_resol_mean 10.0000
_diffrn_detector_type 'HyPix-Arc 150'
_diffrn_measured_fraction_theta_full 0.993
_diffrn_measured_fraction_theta_max 0.968
_diffrn_measurement_details
;
List of Runs (angles in degrees, time in seconds):

  # Type    Start    End  Width  t~exp~   \w     \q     \k     \f   Frames
#--------------------------------------------------------------------------
  1  \w     95.00 123.00   0.50    0.10    --   82.00  15.00-150.00   56
  2  \w    100.00 132.00   0.50    0.10    --   85.25  50.00-115.09   64
  3  \w     99.00 135.00   0.50    0.10    --   85.25  42.00  13.15   72
  4  \w     88.00 132.00   0.50    0.10    --   82.00  15.00  90.00   88
  5  \w     93.00 131.00   0.50    0.10    --   82.00  15.00 150.00   76
  6  \w     73.00 115.00   0.50    0.10    --   82.00  15.00  60.00   84
  7  \w     66.00  92.00   0.50    0.10    --   82.00  15.00 -30.00   52
  8  \w     79.00 118.00   0.50    0.10    --   82.00  15.00 -90.00   78
  9  \w    100.00 132.00   0.50    0.10    --   82.00  15.00-120.00   64
 10  \w     64.00 132.00   0.50    0.10    --   82.00  15.00-180.00  136
 11  \w    107.00 132.00   0.50    0.10    --   82.00  15.00 -30.00   50
 12  \w     80.00 106.00   0.50    0.10    --   82.00  15.00   0.00   52
 13  \w     60.00 104.00   0.50    0.10    --   57.59  15.00  30.00   88
 14  \w    101.00 127.00   0.50    0.10    --   82.00  15.00 120.00   52
 15  \w     47.00  73.00   0.50    0.10    --   82.00  15.00 150.00   52
 16  \w     46.00  71.00   0.50    0.10    --   85.25 -85.00 158.10   50
 17  \w     39.00  64.00   0.50    0.10    --   85.25-120.00 109.24   50
 18  \w     40.00  65.00   0.50    0.10    --   85.25-136.00  26.86   50
 19  \w     40.00  65.00   0.50    0.10    --   85.25-123.00   0.02   50
 20  \w     73.00 100.00   0.50    0.10    --   85.25-123.00   0.02   54
 21  \w     39.00  98.00   0.50    0.10    --   85.25-117.00  65.44  118
 22  \w     42.00  81.00   0.50    0.10    --   85.25-113.00 -92.29   78
 23  \w     39.00 101.00   0.50    0.10    --   85.25-128.00-119.37  124
 24  \w     44.00  97.00   0.50    0.10    --   85.25-114.00-150.30  106
 25  \w     47.00  73.00   0.50    0.10    --   85.25-117.00-134.38   52
 26  \w     37.00  62.00   0.50    0.10    --   82.00-111.00 -30.00   50
 27  \w     37.00  62.00   0.50    0.10    --   82.00-111.00-180.00   50
 28  \w     68.00  93.00   0.50    0.10    --   82.00-111.00   0.00   50
 29  \w     50.00  78.00   0.50    0.10    --   82.00-111.00  30.00   56
 30  \w     37.00  62.00   0.50    0.10    --   82.00-111.00 120.00   50
 31  \w     57.00  93.00   0.50    0.10    --   82.00-111.00 150.00   72
 32  \w     37.00  62.00   0.50    0.10    --   82.00-108.00 140.00   50
 33  \w     32.00  57.00   0.50    0.10    --   70.97-108.00 140.00   50
 34  \w     19.00  44.00   0.50    0.10    --   57.59-108.00 140.00   50
 35  \w     42.00  93.00   0.50    0.10    --   85.25 -97.00  68.46  102
 36  \w     43.00  92.00   0.50    0.10    --   85.25 -96.00  -2.45   98
 37  \w     16.00  44.00   0.50    0.10    --   57.59 -95.00 -30.00   56
 38  \w     68.00  93.00   0.50    0.10    --   82.00-111.00 -90.00   50
 39  \w     40.00  92.00   0.50    0.10    --   85.25-109.00-112.33  104
 40  \w     42.00  93.00   0.50    0.10    --   85.25-102.00 -71.96  102
 41  \w     40.00  90.00   0.50    0.10    --   82.00 -95.00 -60.00  100
 42  \w     39.00  64.00   0.50    0.10    --   82.00 -95.00  30.00   50
 43  \w     47.00  92.00   0.50    0.10    --   85.25 -96.00  91.08   90
 44  \w     40.00  86.00   0.50    0.10    --   82.00 -95.00 150.00   92
 45  \w     39.00  65.00   0.50    0.10    --   82.00 -95.00 120.00   52
 46  \w     49.00  82.00   0.50    0.10    --   85.25 -88.00  91.33   66
 47  \w     15.00  55.00   0.50    0.10    --   57.59 -95.00  60.00   80
 48  \w     24.00  65.00   0.50    0.10    --   57.59 -95.00-150.00   82
 49  \w     39.00  65.00   0.50    0.10    --   82.00 -95.00 -90.00   52
 50  \w     41.00  69.00   0.50    0.10    --   82.00 -72.00 -51.30   56
 51  \w     45.00  70.00   0.50    0.10    --   85.25 -76.00 -71.33   50
 52  \w    106.00 131.00   0.50    0.10    --   85.25 125.00  47.31   50
 53  \w     46.00  71.00   0.50    0.10    --   85.25 -78.00  42.86   50
 54  \w   -107.00 -65.00   0.50    0.10    --  -58.57 -15.00 -30.00   84
 55  \w    -56.00 -31.00   0.50    0.10    --  -58.57 -15.00 -30.00   50
 56  \w   -123.00 -37.00   0.50    0.10    --  -72.73 -15.00  60.00  172
 57  \w   -125.00 -39.00   0.50    0.10    --  -74.54 -15.00 150.00  172
 58  \w    -92.00 -66.00   0.50    0.10    --  -79.50 102.00 -18.39   52
 59  \w    -58.00 -33.00   0.50    0.10    --  -79.50 115.00  41.04   50
 60  \w    -64.00 -38.00   0.50    0.10    --  -72.73 125.00   0.00   52
 61  \w    -97.00 -72.00   0.50    0.10    --  -79.50 115.00  80.93   50
 62  \w    -97.00 -64.00   0.50    0.10    --  -79.50 115.00  41.04   66
 63  \w    -97.00 -72.00   0.50    0.10    --  -78.00 114.00 176.71   50
 64  \w    -64.00 -37.00   0.50    0.10    --  -79.50 115.00 -53.50   54
 65  \w    -63.00 -37.00   0.50    0.10    --  -72.73 108.00-121.00   52
 66  \w    -97.00 -66.00   0.50    0.10    --  -79.50 117.00-175.77   62
 67  \w    -97.00 -45.00   0.50    0.10    --  -78.00 114.00-154.62  104
 68  \w    -84.00 -59.00   0.50    0.10    --  -74.54 108.00-121.00   50
 69  \w    -67.00 -14.00   0.50    0.10    --  -58.57 108.00-121.00  106
 70  \w    -97.00 -71.00   0.50    0.10    --  -79.50 115.00 -53.50   52
 71  \w    -97.00 -32.00   0.50    0.10    --  -78.00 114.00 104.06  130
;
_diffrn_measurement_device 'four-circle diffractometer'
_diffrn_measurement_device_type 'XtaLAB Synergy R, HyPix-Arc 150'
_diffrn_measurement_method '\w scans'
_diffrn_orient_matrix_type 'CrysAlisPro convention (1999,Acta A55,543-557)'
_diffrn_orient_matrix_UB_11 0.0357034000
_diffrn_orient_matrix_UB_12 -0.0025274000
_diffrn_orient_matrix_UB_13 0.0612734000
_diffrn_orient_matrix_UB_21 0.0296200000
_diffrn_orient_matrix_UB_22 0.0925381000
_diffrn_orient_matrix_UB_23 0.0101044000
_diffrn_orient_matrix_UB_31 -0.1128352000
_diffrn_orient_matrix_UB_32 -0.0039220000
_diffrn_orient_matrix_UB_33 0.0151496000
_diffrn_radiation_monochromator mirror
_diffrn_radiation_probe x-ray
_diffrn_radiation_type 'Cu K\a'
_diffrn_radiation_wavelength 1.54184
_diffrn_reflns_av_R_equivalents 0.0243
_diffrn_reflns_av_unetI/netI 0.0189
_diffrn_reflns_Laue_measured_fraction_full 0.993
_diffrn_reflns_Laue_measured_fraction_max 0.968
_diffrn_reflns_limit_h_max 11
_diffrn_reflns_limit_h_min -16
_diffrn_reflns_limit_k_max 21
_diffrn_reflns_limit_k_min -21
_diffrn_reflns_limit_l_max 30
_diffrn_reflns_limit_l_min -30
_diffrn_reflns_number 113760
_diffrn_reflns_point_group_measured_fraction_full 0.993
_diffrn_reflns_point_group_measured_fraction_max 0.968
_diffrn_reflns_theta_full 67.684
_diffrn_reflns_theta_max 75.622
_diffrn_reflns_theta_min 3.408
_diffrn_source 'Rotating-anode X-ray tube'
_diffrn_source_type 'PhotonJet R (Cu) X-ray Source'
_exptl_absorpt_coefficient_mu 1.155
_exptl_absorpt_correction_T_max 1.00000
_exptl_absorpt_correction_T_min 0.69799
_exptl_absorpt_correction_type multi-scan
_exptl_absorpt_process_details
;
CrysAlisPro 1.171.42.100a (Rigaku Oxford Diffraction, 2023)
Empirical absorption correction using spherical harmonics,
implemented in SCALE3 ABSPACK scaling algorithm.
;
_exptl_crystal_colour 'clear yellow'
_exptl_crystal_colour_lustre clear
_exptl_crystal_colour_primary yellow
_exptl_crystal_density_diffrn 1.234
_exptl_crystal_description block
_exptl_crystal_F_000 2062
_exptl_crystal_preparation 'SolidPhaseSynthesis (SPS) and solution phase coupling'
_exptl_crystal_recrystallization_method 'Liquid-liquid diffusion CHCl3 - MeCN in NMR tube'
_exptl_crystal_size_max 0.42
_exptl_crystal_size_mid 0.37
_exptl_crystal_size_min 0.21
_refine_diff_density_max 2.918
_refine_diff_density_min -1.534
_refine_diff_density_rms 0.079
_refine_ls_extinction_method none
_refine_ls_goodness_of_fit_ref 1.053
_refine_ls_hydrogen_treatment mixed
_refine_ls_matrix_type full
_refine_ls_number_parameters 1335
_refine_ls_number_reflns 21386
_refine_ls_number_restraints 2
_refine_ls_restrained_S_all 1.056
_refine_ls_R_factor_all 0.0864
_refine_ls_R_factor_gt 0.0806
_refine_ls_shift/su_max 0.000
_refine_ls_shift/su_mean 0.000
_refine_ls_structure_factor_coef Fsqd
_refine_ls_weighting_details 'w=1/[\s^2^(Fo^2^)+(0.1312P)^2^+7.1535P] where P=(Fo^2^+2Fc^2^)/3'
_refine_ls_weighting_scheme calc
_refine_ls_wR_factor_gt 0.2309
_refine_ls_wR_factor_ref 0.2368
_reflns_Friedel_coverage 0.000
_reflns_number_gt 18896
_reflns_number_total 21386
_reflns_threshold_expression 'I > 2\s(I)'
_cod_data_source_file d4sc07336c2.cif
_cod_data_source_block sw_emnd_auto
_cod_database_code 1573401
_shelx_shelxl_version_number 2018/3
_chemical_oxdiff_formula 'C102 H92 N16 O18'
_chemical_oxdiff_usercomment '400um big yellow block DCM MeCN'
_shelx_space_group_comment
;
The symmetry employed for this shelxl refinement is uniquely defined
by the following loop, which should always be used as a source of
symmetry information in preference to the above space-group names.
They are only intended as comments.
;
_shelx_estimated_absorpt_t_max 0.794
_shelx_estimated_absorpt_t_min 0.643
_olex2_refinement_description
;
1. Fixed Uiso
 At 1.2 times of:
  All C(H) groups, All C(H,H) groups, All N(H) groups
 At 1.5 times of:
  All C(H,H,H) groups
2. Restrained distances
 Cl-C03Y = Cl1-C03Y
 1.77 with sigma of 0.02
3. Others
 Sof(O00M)=Sof(C03P)=Sof(H03Y)=Sof(H)=Sof(C03S)=Sof(H03)=Sof(H2)=Sof(HI)=
 Sof(HJ)=Sof(C040)=Sof(H04A)=Sof(H04B)=Sof(H04C)=FVAR(1)
4.a Ternary CH refined with riding coordinates:
 C02Z(H02Z), C038(H038), C03R(H03Z)
4.b Secondary CH2 refined with riding coordinates:
 C02V(H02A,H02E), C039(H03A,H03B), C03O(H03W,H03X), C03P(H03Y,H), C03Y(H7,HK)
4.c Aromatic/amide H refined with riding coordinates:
 N00K(H00K), N00L(H00L), N00P(H00P), N00Q(H00Q), N00T(H00T), N00V(H00V),
 N00Z(H00Z), C019(H019), C01F(H01F), C021(H021), C022(H022), C026(H026),
 C028(H028), C02B(H02B), C02C(H02C), C02D(H02D), C02J(H02J), C02L(H02L),
 C02M(H02M), C02N(H02N), C02O(H02O), C02P(H02P), C02Q(H02Q), C02R(H02R),
 C02S(H02S), C02W(H02W), C02X(H02X), C02Y(H02Y), C030(H030), C031(H031),
 C032(H032), C033(H033), C035(H035), C036(H036), C037(H037), C03A(H03C),
 C03C(H03D), C03D(H03E), C03F(H03F), C03J(H03J)
4.d Idealised Me refined as rotating group:
 C03I(H03G,H03H,H03I), C03K(H03K,H03L,H03M), C03L(H03N,H03O,H03P), C03M(H03Q,
 H03R,H03S), C03N(H03T,H03U,H03V), C03Q(H4,HA,HB), C03T(H1,HC,HD), C03U(H5,HE,
 HF), C03V(H6,HG,HH), C03Z(H3,HL,HM), C048(H04D,H04E,H04F)
;
_smtbx_masks_void_probe_radius 1.2
_smtbx_masks_void_truncation_radius 1.2
_olex2_exptl_crystal_mounting_method 'nylon loop immersion oil'
_olex2_submission_special_instructions 'No special instructions were received'
_oxdiff_exptl_absorpt_empirical_details
;
Empirical correction (ABSPACK) includes:
- Absorption correction using spherical harmonics
- Frame scaling
;
_oxdiff_exptl_absorpt_empirical_full_max 1.587
_oxdiff_exptl_absorpt_empirical_full_min 0.556

loop_
_space_group_symop_operation_xyz
'x, y, z'
'-x, -y, -z'

loop_
_atom_site_label
_atom_site_type_symbol
_atom_site_fract_x
_atom_site_fract_y
_atom_site_fract_z
_atom_site_U_iso_or_equiv
_atom_site_adp_type
_atom_site_occupancy
_atom_site_site_symmetry_order
_atom_site_calc_flag
_atom_site_refinement_flags_posn
_atom_site_refinement_flags_adp
_atom_site_refinement_flags_occupancy
_atom_site_disorder_assembly
_atom_site_disorder_group
O001 O -0.17061(13) 0.44705(11) 0.91280(7) 0.0292(4) Uani 1 1 d . . . . .
O002 O 0.10429(14) 0.45541(11) 0.66899(8) 0.0321(4) Uani 1 1 d . . . . .
Cl Cl 0.12054(16) 1.05401(10) 0.91509(14) 0.1686(12) Uani 1 1 d D . . . .
O004 O -0.19928(14) 0.70437(11) 0.40551(8) 0.0323(4) Uani 1 1 d . . . . .
O005 O 0.02688(15) 0.23138(11) 0.89461(8) 0.0338(4) Uani 1 1 d . . . . .
O006 O 0.18505(15) 0.78575(12) 0.63016(8) 0.0363(4) Uani 1 1 d . . . . .
O007 O -0.00841(15) 0.27865(12) 1.04049(8) 0.0349(4) Uani 1 1 d . . . . .
O008 O -0.19944(15) 0.91924(12) 0.42940(8) 0.0345(4) Uani 1 1 d . . . . .
O009 O 0.26982(15) 0.99535(12) 0.41902(8) 0.0355(4) Uani 1 1 d . . . . .
O00A O -0.17227(15) 0.56065(12) 0.57675(9) 0.0383(5) Uani 1 1 d . . . . .
Cl1 Cl 0.15682(18) 1.11987(13) 1.03285(12) 0.1566(9) Uani 1 1 d D . . . .
O00C O 0.36059(15) 0.61665(12) 0.74827(8) 0.0374(4) Uani 1 1 d . . . . .
O00D O 0.15953(16) 1.01511(12) 0.35068(8) 0.0376(4) Uani 1 1 d . . . . .
O00E O 0.03125(18) 0.70538(13) 0.68350(9) 0.0421(5) Uani 1 1 d . . . . .
O00F O 0.41273(15) 0.56230(14) 0.94718(9) 0.0443(5) Uani 1 1 d . . . . .
O00G O 0.16861(17) 0.92007(12) 0.20309(8) 0.0416(5) Uani 1 1 d . . . . .
O00H O 0.42523(15) 0.82858(14) 0.32676(8) 0.0421(5) Uani 1 1 d . . . . .
N00I N 0.32446(16) 0.79424(12) 0.51204(8) 0.0255(4) Uani 1 1 d . . . . .
N00J N 0.15438(16) 0.79919(12) 0.34336(8) 0.0251(4) Uani 1 1 d . . . . .
N00K N -0.02819(16) 0.73598(12) 0.38255(8) 0.0257(4) Uani 1 1 d . . . . .
H00K H 0.035244 0.732843 0.394191 0.031 Uiso 1 1 calc R U . . .
N00L N -0.01956(16) 0.51379(13) 0.87662(8) 0.0271(4) Uani 1 1 d . . . . .
H00L H 0.049447 0.521077 0.880197 0.033 Uiso 1 1 calc R U . . .
O00M O 0.43639(17) 0.27202(13) 0.90847(10) 0.0446(7) Uani 0.952(6) 1 d . . P A 1
N00N N 0.22084(16) 0.38443(13) 0.84575(8) 0.0263(4) Uani 1 1 d . . . . .
N00O N 0.02886(15) 0.65843(11) 0.46118(8) 0.0242(4) Uani 1 1 d . . . . .
N00P N -0.01641(16) 0.50695(12) 0.62279(8) 0.0261(4) Uani 1 1 d . . . . .
H00P H -0.081870 0.510585 0.622522 0.031 Uiso 1 1 calc R U . . .
N00Q N 0.01678(16) 0.32328(12) 0.83414(8) 0.0267(4) Uani 1 1 d . . . . .
H00Q H 0.058969 0.361307 0.818503 0.032 Uiso 1 1 calc R U . . .
O00R O 0.26829(17) 0.59743(13) 0.95441(11) 0.0506(6) Uani 1 1 d . . . . .
N00S N 0.09993(16) 0.46629(13) 0.94771(8) 0.0271(4) Uani 1 1 d . . . . .
N00T N 0.15716(17) 0.82999(13) 0.54635(9) 0.0282(4) Uani 1 1 d . . . . .
H00T H 0.191807 0.845149 0.517859 0.034 Uiso 1 1 calc R U . . .
N00U N 0.11259(16) 0.57180(12) 0.80311(9) 0.0271(4) Uani 1 1 d . . . . .
N00V N 0.33813(16) 0.79145(13) 0.40176(9) 0.0285(4) Uani 1 1 d . . . . .
H00V H 0.277125 0.785867 0.415814 0.034 Uiso 1 1 calc R U . . .
N00X N 0.10933(17) 0.90985(13) 0.46691(9) 0.0282(4) Uani 1 1 d . . . . .
N00Y N -0.17243(17) 0.42255(13) 0.67975(9) 0.0286(4) Uani 1 1 d . . . . .
N00Z N 0.28445(17) 0.52310(14) 0.80433(9) 0.0320(5) Uani 1 1 d . . . . .
H00Z H 0.223808 0.503864 0.817877 0.038 Uiso 1 1 calc R U . . .
N010 N 0.32200(17) 0.55101(14) 0.96069(9) 0.0338(5) Uani 1 1 d . . . . .
O012 O 0.55424(18) 0.74219(19) 0.61668(11) 0.0622(7) Uani 1 1 d . . . . .
C013 C 0.06367(19) 0.62056(13) 0.50223(10) 0.0237(5) Uani 1 1 d . . . . .
C014 C -0.10698(19) 0.70304(14) 0.41314(10) 0.0257(5) Uani 1 1 d . . . . .
C016 C -0.00081(19) 0.58596(13) 0.54325(10) 0.0244(5) Uani 1 1 d . . . . .
C017 C -0.07490(19) 0.46480(14) 0.91121(10) 0.0260(5) Uani 1 1 d . . . . .
C018 C 0.0681(2) 0.28557(15) 0.86834(10) 0.0271(5) Uani 1 1 d . . . . .
C019 C -0.04014(19) 0.38679(14) 0.73790(10) 0.0249(5) Uani 1 1 d . . . . .
H019 H 0.032064 0.387928 0.745531 0.030 Uiso 1 1 calc R U . . .
C01A C 0.1872(2) 0.31875(15) 0.86945(10) 0.0270(5) Uani 1 1 d . . . . .
C01B C 0.04629(19) 0.54765(14) 0.58407(10) 0.0255(5) Uani 1 1 d . . . . .
C01C C 0.41060(19) 0.77570(14) 0.49248(11) 0.0275(5) Uani 1 1 d . . . . .
C01D C -0.07080(19) 0.42204(14) 0.69407(10) 0.0258(5) Uani 1 1 d . . . . .
C01E C 0.2456(2) 0.82914(15) 0.32336(10) 0.0277(5) Uani 1 1 d . . . . .
C01F C 0.16928(19) 0.61736(14) 0.50198(11) 0.0277(5) Uani 1 1 d . . . . .
H01F H 0.210156 0.638088 0.473376 0.033 Uiso 1 1 calc R U . . .
C01G C 0.06586(19) 0.80821(14) 0.31525(10) 0.0257(5) Uani 1 1 d . . . . .
C01H C 0.3135(2) 0.79072(14) 0.56522(10) 0.0276(5) Uani 1 1 d . . . . .
C01I C -0.22345(19) 0.34683(15) 0.75682(10) 0.0270(5) Uani 1 1 d . . . . .
C01J C 0.0204(2) 0.34031(15) 1.01051(10) 0.0293(5) Uani 1 1 d . . . . .
C01K C 0.32748(19) 0.41442(16) 0.84382(10) 0.0288(5) Uani 1 1 d . . . . .
C01L C -0.06962(19) 0.66252(14) 0.45957(10) 0.0250(5) Uani 1 1 d . . . . .
C01M C -0.00281(19) 0.43280(15) 0.94827(10) 0.0261(5) Uani 1 1 d . . . . .
C01N C -0.11653(19) 0.34873(14) 0.77168(10) 0.0247(5) Uani 1 1 d . . . . .
C01O C 0.02949(19) 0.87860(15) 0.49773(10) 0.0272(5) Uani 1 1 d . . . . .
C01P C 0.01612(19) 0.58619(14) 0.79857(10) 0.0262(5) Uani 1 1 d . . . . .
C01Q C 0.41945(19) 0.77381(15) 0.43414(11) 0.0293(5) Uani 1 1 d . . . . .
C01R C 0.16716(19) 0.44026(15) 0.98123(10) 0.0277(5) Uani 1 1 d . . . . .
C01S C -0.0575(2) 0.55386(15) 0.83639(10) 0.0274(5) Uani 1 1 d . . . . .
C01T C 0.1805(2) 0.60302(14) 0.76805(10) 0.0279(5) Uani 1 1 d . . . . .
C01U C -0.09156(19) 0.31253(14) 0.81922(10) 0.0255(5) Uani 1 1 d . . . . .
C01V C 0.1321(2) 0.37444(16) 1.01191(10) 0.0290(5) Uani 1 1 d . . . . .
C01W C 0.01469(19) 0.46275(14) 0.66039(10) 0.0264(5) Uani 1 1 d . . . . .
C01X C 0.2118(2) 0.80221(15) 0.58407(10) 0.0283(5) Uani 1 1 d . . . . .
C01Y C -0.0973(2) 0.92047(15) 0.43974(11) 0.0300(5) Uani 1 1 d . . . . .
C01Z C -0.0339(2) 0.77412(14) 0.33518(10) 0.0259(5) Uani 1 1 d . . . . .
C020 C 0.4023(2) 0.37658(17) 0.86481(11) 0.0325(5) Uani 1 1 d . . . . .
C021 C -0.0166(2) 0.95344(15) 0.40935(11) 0.0301(5) Uani 1 1 d . . . . .
H021 H -0.029149 0.979800 0.378208 0.036 Uiso 1 1 calc R U . . .
C022 C -0.2771(2) 0.27079(16) 0.83214(11) 0.0318(5) Uani 1 1 d . . . . .
H022 H -0.331487 0.243312 0.852553 0.038 Uiso 1 1 calc R U . . .
C023 C 0.2855(2) 0.58268(15) 0.77242(11) 0.0303(5) Uani 1 1 d . . . . .
C024 C -0.1079(2) 0.59307(15) 0.53898(11) 0.0282(5) Uani 1 1 d . . . . .
C025 C 0.0619(2) 0.66344(16) 0.72184(11) 0.0320(5) Uani 1 1 d . . . . .
C026 C -0.0478(2) 0.37147(15) 0.97989(10) 0.0280(5) Uani 1 1 d . . . . .
H026 H -0.122318 0.352195 0.980176 0.034 Uiso 1 1 calc R U . . .
C027 C 0.0856(2) 0.94726(15) 0.42547(10) 0.0285(5) Uani 1 1 d . . . . .
C028 C -0.14073(19) 0.63135(15) 0.49715(11) 0.0288(5) Uani 1 1 d . . . . .
H028 H -0.210882 0.636566 0.493819 0.035 Uiso 1 1 calc R U . . .
C02A C 0.2784(2) 0.47755(16) 0.98648(10) 0.0305(5) Uani 1 1 d . . . . .
C02B C -0.1713(2) 0.27309(15) 0.84816(10) 0.0293(5) Uani 1 1 d . . . . .
H02B H -0.155168 0.247358 0.878987 0.035 Uiso 1 1 calc R U . . .
C02C C -0.2448(2) 0.38540(16) 0.71027(11) 0.0303(5) Uani 1 1 d . . . . .
H02C H -0.316308 0.384406 0.700386 0.036 Uiso 1 1 calc R U . . .
C02D C 0.2127(2) 0.58440(16) 0.54293(11) 0.0313(5) Uani 1 1 d . . . . .
H02D H 0.284906 0.584288 0.543623 0.038 Uiso 1 1 calc R U . . .
C02E C 0.3450(2) 0.81642(16) 0.35059(10) 0.0299(5) Uani 1 1 d . . . . .
C02F C 0.0546(2) 0.83949(15) 0.54375(10) 0.0284(5) Uani 1 1 d . . . . .
C02G C -0.0752(2) 0.88329(15) 0.48726(10) 0.0290(5) Uani 1 1 d . . . . .
C02H C 0.3636(2) 0.48696(16) 0.81940(11) 0.0308(5) Uani 1 1 d . . . . .
C02I C 0.0674(2) 0.84824(15) 0.26710(10) 0.0303(5) Uani 1 1 d . . . . .
C02J C 0.2571(2) 0.87146(16) 0.27661(10) 0.0333(6) Uani 1 1 d . . . . .
H02J H 0.325120 0.892816 0.264856 0.040 Uiso 1 1 calc R U . . .
C02K C -0.0148(2) 0.63079(15) 0.75786(11) 0.0300(5) Uani 1 1 d . . . . .
C02L C -0.1264(2) 0.78044(16) 0.30790(11) 0.0311(5) Uani 1 1 d . . . . .
H02L H -0.192712 0.757853 0.321202 0.037 Uiso 1 1 calc R U . . .
C02M C 0.1516(2) 0.55043(16) 0.58432(11) 0.0310(5) Uani 1 1 d . . . . .
H02M H 0.184022 0.528996 0.613021 0.037 Uiso 1 1 calc R U . . .
C02N C -0.3037(2) 0.30712(16) 0.78789(11) 0.0306(5) Uani 1 1 d . . . . .
H02N H -0.375458 0.305574 0.778242 0.037 Uiso 1 1 calc R U . . .
C02O C -0.1513(2) 0.85422(16) 0.52369(11) 0.0330(5) Uani 1 1 d . . . . .
H02O H -0.221946 0.857284 0.516573 0.040 Uiso 1 1 calc R U . . .
C02P C 0.2543(2) 0.27755(16) 0.89357(11) 0.0327(5) Uani 1 1 d . . . . .
H02P H 0.226445 0.231450 0.911524 0.039 Uiso 1 1 calc R U . . .
C02Q C -0.1578(2) 0.56428(16) 0.83202(11) 0.0323(5) Uani 1 1 d . . . . .
H02Q H -0.207442 0.541628 0.856531 0.039 Uiso 1 1 calc R U . . .
C02R C -0.1231(2) 0.82162(17) 0.56926(12) 0.0358(6) Uani 1 1 d . . . . .
H02R H -0.173886 0.804202 0.594493 0.043 Uiso 1 1 calc R U . . .
C02S C -0.0198(2) 0.81332(16) 0.57956(11) 0.0330(5) Uani 1 1 d . . . . .
H02S H -0.001819 0.789738 0.611138 0.040 Uiso 1 1 calc R U . . .
C02T C 0.1738(2) 0.98869(15) 0.39366(11) 0.0299(5) Uani 1 1 d . . . . .
C02U C 0.1692(2) 0.88123(16) 0.24865(10) 0.0337(6) Uani 1 1 d . . . . .
C02V C -0.1197(2) 0.24108(17) 1.04186(12) 0.0356(6) Uani 1 1 d . . . . .
H02A H -0.153799 0.220465 1.003786 0.043 Uiso 1 1 calc R U . . .
H02E H -0.154696 0.280533 1.058239 0.043 Uiso 1 1 calc R U . . .
C02W C 0.1607(2) 0.65004(15) 0.72756(11) 0.0309(5) Uani 1 1 d . . . . .
H02W H 0.213716 0.672235 0.704556 0.037 Uiso 1 1 calc R U . . .
C02X C -0.1177(2) 0.64208(17) 0.75491(12) 0.0378(6) Uani 1 1 d . . . . .
H02X H -0.138532 0.672562 0.728078 0.045 Uiso 1 1 calc R U . . .
C02Y C 0.2064(2) 0.34561(17) 1.04346(11) 0.0348(6) Uani 1 1 d . . . . .
H02Y H 0.182220 0.300731 1.063160 0.042 Uiso 1 1 calc R U . . .
C02Z C -0.1298(2) 0.17233(17) 1.07689(12) 0.0375(6) Uani 1 1 d . . . . .
H02Z H -0.091774 0.134414 1.060163 0.045 Uiso 1 1 calc R U . . .
C030 C 0.5046(2) 0.75352(17) 0.41276(13) 0.0368(6) Uani 1 1 d . . . . .
H030 H 0.510082 0.750672 0.373938 0.044 Uiso 1 1 calc R U . . .
C031 C 0.5113(2) 0.41037(19) 0.85896(13) 0.0407(7) Uani 1 1 d . . . . .
H031 H 0.562641 0.385893 0.872951 0.049 Uiso 1 1 calc R U . . .
C032 C -0.1864(2) 0.60876(18) 0.79096(13) 0.0391(6) Uani 1 1 d . . . . .
H032 H -0.255768 0.615685 0.788384 0.047 Uiso 1 1 calc R U . . .
C033 C -0.1218(2) 0.82073(17) 0.26006(12) 0.0366(6) Uani 1 1 d . . . . .
H033 H -0.185812 0.824713 0.241459 0.044 Uiso 1 1 calc R U . . .
C034 C 0.3619(2) 0.30628(17) 0.89029(12) 0.0364(6) Uani 1 1 d . . . . .
C035 C 0.3119(2) 0.38224(19) 1.04545(12) 0.0387(6) Uani 1 1 d . . . . .
H035 H 0.361137 0.362101 1.066022 0.046 Uiso 1 1 calc R U . . .
C036 C 0.4695(2) 0.51743(18) 0.81364(12) 0.0379(6) Uani 1 1 d . . . . .
H036 H 0.493462 0.564905 0.796484 0.046 Uiso 1 1 calc R U . . .
C037 C 0.5418(2) 0.47726(19) 0.83351(13) 0.0410(6) Uani 1 1 d . . . . .
H037 H 0.614723 0.497924 0.828860 0.049 Uiso 1 1 calc R U . . .
C038 C -0.3460(2) 0.94898(17) 0.38169(12) 0.0353(6) Uani 1 1 d . . . . .
H038 H -0.379900 0.890785 0.368652 0.042 Uiso 1 1 calc R U . . .
C039 C -0.2272(2) 0.96275(16) 0.38599(12) 0.0343(6) Uani 1 1 d . . . . .
H03A H -0.205272 0.943148 0.350341 0.041 Uiso 1 1 calc R U . . .
H03B H -0.191024 1.020849 0.394895 0.041 Uiso 1 1 calc R U . . .
C03A C 0.3487(2) 0.44982(18) 1.01724(11) 0.0359(6) Uani 1 1 d . . . . .
H03C H 0.422372 0.475967 1.019669 0.043 Uiso 1 1 calc R U . . .
C03B C 0.4897(2) 0.75676(17) 0.52727(12) 0.0349(6) Uani 1 1 d . . . . .
C03C C -0.0283(2) 0.85403(16) 0.23989(11) 0.0359(6) Uani 1 1 d . . . . .
H03D H -0.027289 0.880967 0.207724 0.043 Uiso 1 1 calc R U . . .
C03D C 0.3865(2) 0.77356(17) 0.60379(11) 0.0356(6) Uani 1 1 d . . . . .
H03E H 0.374496 0.772820 0.641793 0.043 Uiso 1 1 calc R U . . .
C03E C 0.3970(2) 0.3784(2) 0.69689(13) 0.0457(7) Uani 1 1 d . . . . .
C03F C 0.5833(2) 0.73704(19) 0.44818(14) 0.0435(7) Uani 1 1 d . . . . .
H03F H 0.642360 0.724643 0.432859 0.052 Uiso 1 1 calc R U . . .
C03G C 0.4757(2) 0.75793(19) 0.58491(13) 0.0401(6) Uani 1 1 d . . . . .
N03H N 0.4431(3) 0.3373(2) 0.71127(14) 0.0670(9) Uani 1 1 d . . . . .
C03I C 0.3564(2) 1.04204(19) 0.39298(13) 0.0420(7) Uani 1 1 d . . . . .
H03G H 0.359755 1.014072 0.356448 0.063 Uiso 1 1 calc R U . . .
H03H H 0.422907 1.048999 0.416143 0.063 Uiso 1 1 calc R U . . .
H03I H 0.345504 1.094860 0.388626 0.063 Uiso 1 1 calc R U . . .
C03J C 0.5770(2) 0.73841(19) 0.50376(14) 0.0432(7) Uani 1 1 d . . . . .
H03J H 0.631206 0.727058 0.526788 0.052 Uiso 1 1 calc R U . . .
C03K C -0.3850(2) 0.96924(18) 0.43781(13) 0.0392(6) Uani 1 1 d . . . . .
H03K H -0.366176 0.935137 0.464359 0.059 Uiso 1 1 calc R U . . .
H03L H -0.462041 0.959633 0.433251 0.059 Uiso 1 1 calc R U . . .
H03M H -0.351566 1.025889 0.451686 0.059 Uiso 1 1 calc R U . . .
C03L C -0.3772(2) 0.99804(18) 0.33837(13) 0.0407(6) Uani 1 1 d . . . . .
H03N H -0.354596 1.055213 0.352964 0.061 Uiso 1 1 calc R U . . .
H03O H -0.454203 0.981045 0.329487 0.061 Uiso 1 1 calc R U . . .
H03P H -0.342795 0.989491 0.304723 0.061 Uiso 1 1 calc R U . . .
C03M C -0.2464(3) 0.1271(2) 1.07629(14) 0.0461(7) Uani 1 1 d . . . . .
H03Q H -0.284486 0.163244 1.093308 0.069 Uiso 1 1 calc R U . . .
H03R H -0.252672 0.081061 1.097292 0.069 Uiso 1 1 calc R U . . .
H03S H -0.276886 0.108099 1.037900 0.069 Uiso 1 1 calc R U . . .
C03N C 0.2045(3) 0.9249(2) 0.08523(14) 0.0585(9) Uani 1 1 d . . . . .
H03T H 0.253656 0.892127 0.078535 0.088 Uiso 1 1 calc R U . . .
H03U H 0.190510 0.948389 0.051461 0.088 Uiso 1 1 calc R U . . .
H03V H 0.137982 0.891121 0.095419 0.088 Uiso 1 1 calc R U . . .
C03O C 0.2713(3) 0.9571(2) 0.18529(13) 0.0547(9) Uani 1 1 d . . . . .
H03W H 0.311581 0.916765 0.179461 0.066 Uiso 1 1 calc R U . . .
H03X H 0.312545 1.000817 0.213884 0.066 Uiso 1 1 calc R U . . .
C03P C 0.4057(3) 0.2043(2) 0.93793(17) 0.0520(10) Uani 0.952(6) 1 d . . P A 1
H03Y H 0.345176 0.162884 0.916929 0.062 Uiso 0.952(6) 1 calc R U P A 1
H H 0.384722 0.220271 0.974698 0.062 Uiso 0.952(6) 1 calc R U P A 1
C03Q C 0.3372(3) 0.4330(2) 0.67869(17) 0.0566(9) Uani 1 1 d . . . . .
H4 H 0.268469 0.420815 0.693872 0.085 Uiso 1 1 calc R U . . .
HA H 0.326161 0.426095 0.638066 0.085 Uiso 1 1 calc R U . . .
HB H 0.376994 0.488700 0.691940 0.085 Uiso 1 1 calc R U . . .
C03R C 0.2526(3) 0.9907(2) 0.13138(14) 0.0593(10) Uani 1 1 d . . . . .
H03Z H 0.207086 1.028347 0.136179 0.071 Uiso 1 1 calc R U . . .
C03S C 0.5044(3) 0.1713(2) 0.94461(16) 0.0519(9) Uani 0.952(6) 1 d . . P A 1
H03 H 0.530(3) 0.153(3) 0.9051(19) 0.062 Uiso 0.952(6) 1 d . U P A 1
C03T C -0.0800(3) 0.2031(2) 1.13589(14) 0.0600(10) Uani 1 1 d . . . . .
H1 H -0.005003 0.231143 1.135310 0.090 Uiso 1 1 calc R U . . .
HC H -0.086381 0.157679 1.157531 0.090 Uiso 1 1 calc R U . . .
HD H -0.116522 0.240369 1.152884 0.090 Uiso 1 1 calc R U . . .
C03U C 0.4240(4) 1.1715(3) 0.7747(2) 0.0809(15) Uani 1 1 d . . . . .
H5 H 0.445003 1.220548 0.801241 0.121 Uiso 1 1 calc R U . . .
HE H 0.383409 1.180794 0.741946 0.121 Uiso 1 1 calc R U . . .
HF H 0.487402 1.157121 0.763629 0.121 Uiso 1 1 calc R U . . .
C03V C 0.2903(4) 0.8646(3) 0.76563(17) 0.0746(13) Uani 1 1 d . . . . .
H6 H 0.273192 0.908406 0.788357 0.112 Uiso 1 1 calc R U . . .
HG H 0.269900 0.815205 0.783314 0.112 Uiso 1 1 calc R U . . .
HH H 0.251467 0.856044 0.728707 0.112 Uiso 1 1 calc R U . . .
C03W C 0.5990(4) 0.2354(3) 0.9739(2) 0.0429(19) Uani 0.72(2) 1 d . . . A 1
H2 H 0.619(3) 0.283(3) 0.9525(19) 0.064 Uiso 0.952(6) 1 d . U P A 1
HI H 0.636(4) 0.210(3) 0.978(2) 0.064 Uiso 0.952(6) 1 d . U P A 1
HJ H 0.574(4) 0.249(3) 1.006(2) 0.064 Uiso 0.952(6) 1 d . U P A 1
C03X C 0.3614(4) 1.1087(3) 0.79961(18) 0.0738(12) Uani 1 1 d . . . . .
C03Y C 0.0827(5) 1.0964(3) 0.9773(2) 0.0927(17) Uani 1 1 d D . . . .
H7 H 0.063621 1.145583 0.968666 0.111 Uiso 1 1 calc R U . . .
HK H 0.016607 1.058022 0.985316 0.111 Uiso 1 1 calc R U . . .
C03Z C 0.5454(4) 0.7469(4) 0.67583(19) 0.0929(19) Uani 1 1 d . . . . .
H3 H 0.484184 0.704298 0.683235 0.139 Uiso 1 1 calc R U . . .
HL H 0.536286 0.799438 0.689290 0.139 Uiso 1 1 calc R U . . .
HM H 0.609930 0.740067 0.694977 0.139 Uiso 1 1 calc R U . . .
C040 C 0.4728(4) 0.0986(3) 0.9759(2) 0.0719(14) Uani 0.952(6) 1 d . . P A 1
H04A H 0.425(5) 0.113(4) 1.021(3) 0.108 Uiso 0.952(6) 1 d . U P A 1
H04B H 0.541(5) 0.063(4) 0.979(2) 0.108 Uiso 0.952(6) 1 d . U P A 1
H04C H 0.414(5) 0.047(4) 0.950(3) 0.108 Uiso 0.952(6) 1 d . U P A 1
C041 C 0.3996(5) 0.8849(4) 0.7607(3) 0.0964(18) Uani 1 1 d . . . . .
N044 N 0.3077(8) 1.0582(3) 0.8192(2) 0.172(4) Uani 1 1 d . . . . .
N047 N 0.4901(5) 0.9024(5) 0.7548(4) 0.180(4) Uani 1 1 d . . . . .
C048 C 0.3621(6) 1.0351(4) 0.1156(2) 0.125(3) Uani 1 1 d . . . . .
H04D H 0.397935 0.995780 0.101106 0.187 Uiso 1 1 calc R U . . .
H04E H 0.404567 1.068085 0.148561 0.187 Uiso 1 1 calc R U . . .
H04F H 0.353596 1.069738 0.087195 0.187 Uiso 1 1 calc R U . . .
H00E H 0.079(3) 0.725(2) 0.6653(17) 0.051(11) Uiso 1 1 d . . . . .

loop_
_atom_site_aniso_label
_atom_site_aniso_U_11
_atom_site_aniso_U_22
_atom_site_aniso_U_33
_atom_site_aniso_U_23
_atom_site_aniso_U_13
_atom_site_aniso_U_12
O001 0.0242(9) 0.0322(9) 0.0320(9) 0.0073(7) 0.0067(7) 0.0070(7)
O002 0.0277(9) 0.0362(10) 0.0331(9) 0.0118(7) 0.0035(7) 0.0072(7)
Cl 0.1134(13) 0.0644(9) 0.328(4) 0.0499(14) -0.0008(17) 0.0216(9)
O004 0.0233(9) 0.0367(10) 0.0393(10) 0.0077(8) 0.0048(7) 0.0109(7)
O005 0.0373(10) 0.0341(10) 0.0324(9) 0.0131(8) 0.0057(8) 0.0101(8)
O006 0.0377(10) 0.0431(11) 0.0271(9) 0.0076(8) 0.0078(7) 0.0070(8)
O007 0.0301(9) 0.0362(10) 0.0394(10) 0.0149(8) 0.0033(8) 0.0070(8)
O008 0.0293(9) 0.0385(10) 0.0375(10) 0.0052(8) 0.0012(7) 0.0125(8)
O009 0.0282(9) 0.0405(10) 0.0375(10) 0.0063(8) 0.0056(7) 0.0078(8)
O00A 0.0334(10) 0.0422(11) 0.0519(12) 0.0261(9) 0.0257(9) 0.0196(8)
Cl1 0.1368(16) 0.1228(15) 0.228(3) 0.0778(17) -0.0142(16) 0.0545(13)
O00C 0.0287(9) 0.0412(11) 0.0402(10) 0.0114(8) 0.0100(8) 0.0017(8)
O00D 0.0410(11) 0.0395(10) 0.0342(10) 0.0073(8) 0.0081(8) 0.0123(8)
O00E 0.0398(11) 0.0483(12) 0.0442(12) 0.0264(10) 0.0119(9) 0.0129(9)
O00F 0.0265(10) 0.0544(13) 0.0499(12) 0.0096(10) 0.0079(8) 0.0052(9)
O00G 0.0517(12) 0.0398(11) 0.0293(9) 0.0136(8) 0.0062(8) 0.0019(9)
O00H 0.0253(9) 0.0639(14) 0.0324(10) 0.0061(9) 0.0084(8) 0.0025(9)
N00I 0.0232(10) 0.0235(9) 0.0286(10) 0.0038(8) 0.0031(8) 0.0042(7)
N00J 0.0281(10) 0.0234(9) 0.0226(9) 0.0004(7) 0.0040(8) 0.0052(8)
N00K 0.0224(10) 0.0265(10) 0.0290(10) 0.0063(8) 0.0025(8) 0.0070(8)
N00L 0.0212(10) 0.0323(11) 0.0275(10) 0.0073(8) 0.0037(8) 0.0051(8)
O00M 0.0352(12) 0.0398(12) 0.0606(15) 0.0087(10) -0.0124(10) 0.0166(9)
N00N 0.0246(10) 0.0305(10) 0.0244(10) 0.0030(8) 0.0031(8) 0.0086(8)
N00O 0.0224(10) 0.0216(9) 0.0277(10) 0.0025(7) 0.0039(7) 0.0044(7)
N00P 0.0256(10) 0.0256(10) 0.0262(10) 0.0051(8) 0.0036(8) 0.0041(8)
N00Q 0.0250(10) 0.0280(10) 0.0273(10) 0.0089(8) 0.0032(8) 0.0055(8)
O00R 0.0340(11) 0.0425(12) 0.0769(16) 0.0183(11) 0.0084(10) 0.0086(9)
N00S 0.0241(10) 0.0313(11) 0.0253(10) 0.0021(8) 0.0037(8) 0.0066(8)
N00T 0.0276(11) 0.0313(11) 0.0271(10) 0.0034(8) 0.0068(8) 0.0097(8)
N00U 0.0258(10) 0.0263(10) 0.0272(10) 0.0045(8) 0.0028(8) 0.0035(8)
N00V 0.0219(10) 0.0341(11) 0.0292(10) 0.0026(8) 0.0074(8) 0.0063(8)
N00X 0.0295(11) 0.0276(10) 0.0269(10) -0.0016(8) 0.0041(8) 0.0080(8)
N00Y 0.0275(10) 0.0290(10) 0.0296(10) 0.0058(8) 0.0011(8) 0.0079(8)
N00Z 0.0230(10) 0.0353(11) 0.0383(12) 0.0098(9) 0.0084(9) 0.0057(8)
N010 0.0233(11) 0.0398(12) 0.0343(11) 0.0013(9) 0.0008(8) 0.0034(9)
O012 0.0360(12) 0.102(2) 0.0562(14) 0.0391(14) -0.0024(10) 0.0238(13)
C013 0.0239(11) 0.0196(10) 0.0257(11) 0.0012(8) 0.0026(9) 0.0034(8)
C014 0.0250(12) 0.0237(11) 0.0288(12) 0.0023(9) 0.0045(9) 0.0069(9)
C016 0.0250(12) 0.0203(10) 0.0267(11) 0.0017(9) 0.0033(9) 0.0041(9)
C017 0.0276(12) 0.0264(11) 0.0240(11) 0.0020(9) 0.0053(9) 0.0073(9)
C018 0.0303(12) 0.0277(12) 0.0243(11) 0.0039(9) 0.0036(9) 0.0095(10)
C019 0.0231(11) 0.0237(11) 0.0261(11) 0.0017(9) 0.0022(9) 0.0039(9)
C01A 0.0305(13) 0.0298(12) 0.0223(11) 0.0015(9) 0.0006(9) 0.0118(10)
C01B 0.0269(12) 0.0226(11) 0.0247(11) 0.0023(9) 0.0035(9) 0.0026(9)
C01C 0.0221(11) 0.0260(11) 0.0342(13) 0.0051(9) 0.0032(9) 0.0052(9)
C01D 0.0267(12) 0.0233(11) 0.0261(11) 0.0020(9) 0.0023(9) 0.0048(9)
C01E 0.0288(12) 0.0265(12) 0.0240(11) -0.0014(9) 0.0053(9) 0.0021(9)
C01F 0.0245(12) 0.0245(11) 0.0332(12) 0.0058(9) 0.0058(9) 0.0034(9)
C01G 0.0294(12) 0.0223(11) 0.0247(11) 0.0006(9) 0.0037(9) 0.0063(9)
C01H 0.0271(12) 0.0249(11) 0.0295(12) 0.0051(9) 0.0022(9) 0.0043(9)
C01I 0.0248(12) 0.0270(12) 0.0277(12) 0.0012(9) 0.0032(9) 0.0050(9)
C01J 0.0299(13) 0.0309(12) 0.0267(12) 0.0047(10) 0.0034(9) 0.0071(10)
C01K 0.0243(12) 0.0351(13) 0.0265(12) -0.0014(10) 0.0011(9) 0.0095(10)
C01L 0.0238(11) 0.0212(11) 0.0299(12) 0.0020(9) 0.0039(9) 0.0060(9)
C01M 0.0254(12) 0.0284(12) 0.0244(11) 0.0011(9) 0.0043(9) 0.0073(9)
C01N 0.0250(11) 0.0230(11) 0.0251(11) 0.0009(9) 0.0022(9) 0.0059(9)
C01O 0.0266(12) 0.0264(11) 0.0282(12) -0.0033(9) 0.0045(9) 0.0085(9)
C01P 0.0256(12) 0.0240(11) 0.0266(11) 0.0028(9) 0.0018(9) 0.0030(9)
C01Q 0.0229(12) 0.0292(12) 0.0338(13) 0.0025(10) 0.0041(9) 0.0039(9)
C01R 0.0254(12) 0.0322(12) 0.0244(11) -0.0004(9) 0.0034(9) 0.0072(10)
C01S 0.0274(12) 0.0268(12) 0.0261(11) 0.0042(9) 0.0021(9) 0.0040(9)
C01T 0.0277(12) 0.0248(11) 0.0278(12) 0.0016(9) 0.0040(9) 0.0016(9)
C01U 0.0256(12) 0.0243(11) 0.0250(11) 0.0023(9) 0.0024(9) 0.0045(9)
C01V 0.0275(12) 0.0330(13) 0.0259(12) 0.0014(10) 0.0018(9) 0.0083(10)
C01W 0.0280(12) 0.0244(11) 0.0248(11) 0.0014(9) 0.0008(9) 0.0048(9)
C01X 0.0312(13) 0.0252(11) 0.0253(11) 0.0022(9) 0.0024(9) 0.0028(9)
C01Y 0.0271(12) 0.0300(12) 0.0321(13) -0.0048(10) 0.0012(10) 0.0101(10)
C01Z 0.0292(12) 0.0225(11) 0.0266(11) 0.0025(9) 0.0031(9) 0.0082(9)
C020 0.0275(13) 0.0374(14) 0.0321(13) -0.0027(10) -0.0028(10) 0.0118(10)
C021 0.0335(13) 0.0293(12) 0.0273(12) -0.0001(9) 0.0005(10) 0.0103(10)
C022 0.0286(13) 0.0335(13) 0.0305(12) 0.0049(10) 0.0078(10) 0.0022(10)
C023 0.0275(12) 0.0301(12) 0.0298(12) 0.0031(10) 0.0049(10) 0.0013(10)
C024 0.0263(12) 0.0249(11) 0.0355(13) 0.0069(10) 0.0108(10) 0.0075(9)
C025 0.0352(14) 0.0284(12) 0.0314(13) 0.0087(10) 0.0040(10) 0.0051(10)
C026 0.0261(12) 0.0297(12) 0.0282(12) 0.0049(9) 0.0060(9) 0.0066(9)
C027 0.0305(13) 0.0269(12) 0.0268(12) -0.0033(9) 0.0037(9) 0.0077(10)
C028 0.0227(11) 0.0297(12) 0.0369(13) 0.0099(10) 0.0094(10) 0.0084(9)
C02A 0.0269(12) 0.0354(13) 0.0280(12) 0.0015(10) 0.0032(9) 0.0070(10)
C02B 0.0298(12) 0.0309(12) 0.0248(11) 0.0047(9) 0.0035(9) 0.0034(10)
C02C 0.0246(12) 0.0333(13) 0.0335(13) 0.0052(10) 0.0028(10) 0.0087(10)
C02D 0.0212(11) 0.0329(13) 0.0404(14) 0.0106(11) 0.0034(10) 0.0062(10)
C02E 0.0264(12) 0.0326(13) 0.0254(12) -0.0031(9) 0.0052(9) 0.0004(10)
C02F 0.0292(12) 0.0284(12) 0.0272(12) -0.0022(9) 0.0043(9) 0.0089(10)
C02G 0.0285(12) 0.0281(12) 0.0294(12) -0.0036(10) 0.0029(10) 0.0088(10)
C02H 0.0252(12) 0.0355(13) 0.0306(12) 0.0022(10) 0.0041(9) 0.0069(10)
C02I 0.0396(14) 0.0253(12) 0.0243(12) 0.0021(9) 0.0029(10) 0.0067(10)
C02J 0.0376(14) 0.0318(13) 0.0247(12) 0.0021(10) 0.0074(10) -0.0014(10)
C02K 0.0316(13) 0.0271(12) 0.0304(12) 0.0066(10) 0.0032(10) 0.0051(10)
C02L 0.0301(13) 0.0311(13) 0.0331(13) 0.0045(10) 0.0016(10) 0.0101(10)
C02M 0.0265(12) 0.0312(13) 0.0339(13) 0.0095(10) 0.0014(10) 0.0039(10)
C02N 0.0244(12) 0.0350(13) 0.0313(12) 0.0026(10) 0.0043(10) 0.0063(10)
C02O 0.0269(13) 0.0353(13) 0.0369(14) -0.0011(11) 0.0053(10) 0.0099(10)
C02P 0.0388(14) 0.0309(13) 0.0298(12) 0.0049(10) -0.0039(10) 0.0135(11)
C02Q 0.0264(12) 0.0359(13) 0.0359(13) 0.0107(11) 0.0066(10) 0.0075(10)
C02R 0.0324(14) 0.0395(14) 0.0373(14) 0.0043(11) 0.0121(11) 0.0112(11)
C02S 0.0348(14) 0.0356(14) 0.0305(13) 0.0036(10) 0.0083(10) 0.0116(11)
C02T 0.0330(13) 0.0282(12) 0.0295(12) 0.0001(10) 0.0047(10) 0.0107(10)
C02U 0.0449(15) 0.0299(13) 0.0228(11) 0.0043(10) 0.0061(10) 0.0028(11)
C02V 0.0301(13) 0.0382(14) 0.0372(14) 0.0113(11) 0.0030(11) 0.0048(11)
C02W 0.0315(13) 0.0279(12) 0.0314(12) 0.0057(10) 0.0087(10) 0.0024(10)
C02X 0.0358(14) 0.0385(15) 0.0419(15) 0.0176(12) 0.0023(11) 0.0110(11)
C02Y 0.0345(14) 0.0387(14) 0.0325(13) 0.0056(11) 0.0016(11) 0.0121(11)
C02Z 0.0400(15) 0.0352(14) 0.0353(14) 0.0100(11) 0.0029(11) 0.0053(11)
C030 0.0265(13) 0.0400(15) 0.0433(15) 0.0019(12) 0.0098(11) 0.0077(11)
C031 0.0251(13) 0.0521(17) 0.0439(16) -0.0070(13) -0.0065(11) 0.0159(12)
C032 0.0295(13) 0.0453(16) 0.0472(16) 0.0173(13) 0.0062(12) 0.0137(12)
C033 0.0397(15) 0.0374(14) 0.0346(14) 0.0045(11) -0.0040(11) 0.0159(12)
C034 0.0357(14) 0.0390(14) 0.0360(14) -0.0024(11) -0.0081(11) 0.0182(12)
C035 0.0327(14) 0.0507(17) 0.0350(14) 0.0068(12) -0.0003(11) 0.0160(12)
C036 0.0281(13) 0.0426(15) 0.0403(15) 0.0010(12) 0.0058(11) 0.0056(11)
C037 0.0229(13) 0.0486(17) 0.0472(16) -0.0012(13) 0.0011(11) 0.0053(11)
C038 0.0300(13) 0.0321(13) 0.0420(15) 0.0027(11) -0.0034(11) 0.0074(10)
C039 0.0338(14) 0.0326(13) 0.0353(14) 0.0016(11) -0.0015(11) 0.0090(11)
C03A 0.0266(13) 0.0465(16) 0.0332(13) 0.0012(11) 0.0021(10) 0.0091(11)
C03B 0.0244(12) 0.0362(14) 0.0437(15) 0.0099(11) 0.0003(11) 0.0063(10)
C03C 0.0492(16) 0.0317(13) 0.0283(13) 0.0073(10) 0.0001(11) 0.0133(12)
C03D 0.0326(14) 0.0411(15) 0.0309(13) 0.0111(11) -0.0007(10) 0.0049(11)
C03E 0.0350(15) 0.0541(18) 0.0443(16) -0.0078(14) 0.0056(12) 0.0101(14)
C03F 0.0241(13) 0.0454(16) 0.064(2) 0.0056(14) 0.0112(13) 0.0129(12)
C03G 0.0276(13) 0.0475(16) 0.0455(16) 0.0183(13) -0.0030(11) 0.0080(12)
N03H 0.080(2) 0.078(2) 0.0523(18) -0.0080(16) -0.0006(16) 0.045(2)
C03I 0.0339(15) 0.0427(16) 0.0486(17) 0.0068(13) 0.0116(12) 0.0066(12)
C03J 0.0258(13) 0.0491(17) 0.0588(19) 0.0137(14) 0.0014(12) 0.0155(12)
C03K 0.0322(14) 0.0394(15) 0.0461(16) 0.0035(12) 0.0017(12) 0.0114(11)
C03L 0.0377(15) 0.0368(15) 0.0467(16) 0.0065(12) -0.0032(12) 0.0098(12)
C03M 0.0459(17) 0.0430(16) 0.0448(16) 0.0150(13) 0.0055(13) 0.0006(13)
C03N 0.070(2) 0.066(2) 0.0362(16) 0.0180(15) 0.0070(15) 0.0079(18)
C03O 0.058(2) 0.056(2) 0.0360(16) 0.0173(14) 0.0051(14) -0.0121(16)
C03P 0.051(2) 0.0411(18) 0.062(2) 0.0083(15) -0.0168(16) 0.0127(15)
C03Q 0.0424(18) 0.055(2) 0.068(2) -0.0143(17) -0.0128(16) 0.0176(15)
C03R 0.074(2) 0.055(2) 0.0407(17) 0.0222(15) 0.0090(16) -0.0029(18)
C03S 0.052(2) 0.052(2) 0.052(2) 0.0158(16) 0.0005(16) 0.0116(16)
C03T 0.062(2) 0.061(2) 0.0418(18) 0.0206(16) -0.0095(15) -0.0111(17)
C03U 0.057(2) 0.086(3) 0.080(3) -0.017(2) 0.035(2) -0.011(2)
C03V 0.102(4) 0.053(2) 0.050(2) 0.0064(17) 0.010(2) -0.013(2)
C03W 0.035(3) 0.052(3) 0.044(3) 0.020(2) -0.0059(17) 0.0140(19)
C03X 0.101(4) 0.066(3) 0.051(2) -0.002(2) 0.008(2) 0.022(2)
C03Y 0.101(4) 0.076(3) 0.087(3) 0.013(3) 0.047(3) -0.013(3)
C03Z 0.054(2) 0.173(6) 0.060(3) 0.061(3) -0.0057(19) 0.032(3)
C040 0.056(2) 0.064(3) 0.100(4) 0.037(3) -0.002(2) 0.016(2)
C041 0.102(4) 0.086(4) 0.098(4) 0.044(3) -0.020(3) 0.015(3)
N044 0.347(11) 0.070(3) 0.083(4) 0.013(3) 0.078(5) 0.012(5)
N047 0.088(4) 0.204(8) 0.259(10) 0.136(7) -0.022(5) 0.032(5)
C048 0.149(6) 0.117(5) 0.075(3) 0.038(3) 0.019(4) -0.034(4)

loop_
_atom_type_symbol
_atom_type_description
_atom_type_scat_dispersion_real
_atom_type_scat_dispersion_imag
_atom_type_scat_source
C C 0.0181 0.0091 'International Tables Vol C Tables 4.2.6.8 and 6.1.1.4'
H H 0.0000 0.0000 'International Tables Vol C Tables 4.2.6.8 and 6.1.1.4'
Cl Cl 0.3639 0.7018 'International Tables Vol C Tables 4.2.6.8 and 6.1.1.4'
N N 0.0311 0.0180 'International Tables Vol C Tables 4.2.6.8 and 6.1.1.4'
O O 0.0492 0.0322 'International Tables Vol C Tables 4.2.6.8 and 6.1.1.4'

loop_
_geom_angle_atom_site_label_1
_geom_angle_atom_site_label_2
_geom_angle_atom_site_label_3
_geom_angle
_geom_angle_site_symmetry_1
_geom_angle_site_symmetry_3
_geom_angle_publ_flag
C01J O007 C02V 118.5(2) . . ?
C01Y O008 C039 118.3(2) . . ?
C02T O009 C03I 114.6(2) . . ?
C02U O00G C03O 116.2(2) . . ?
C01H N00I C01C 117.3(2) . . ?
C01E N00J C01G 116.8(2) . . ?
C014 N00K C01Z 128.8(2) . . ?
C017 N00L C01S 128.8(2) . . ?
C034 O00M C03P 118.8(3) . . ?
C01A N00N C01K 118.2(2) . . ?
C01L N00O C013 117.6(2) . . ?
C01W N00P C01B 126.3(2) . . ?
C018 N00Q C01U 131.6(2) . . ?
C01M N00S C01R 117.3(2) . . ?
C01X N00T C02F 131.7(2) . . ?
C01T N00U C01P 117.2(2) . . ?
C02E N00V C01Q 125.9(2) . . ?
C027 N00X C01O 116.8(2) . . ?
C02C N00Y C01D 116.7(2) . . ?
C023 N00Z C02H 130.8(2) . . ?
O00F N010 C02A 117.1(2) . . ?
O00R N010 O00F 123.5(2) . . ?
O00R N010 C02A 119.4(2) . . ?
C03G O012 C03Z 116.6(3) . . ?
N00O C013 C016 123.6(2) . . ?
N00O C013 C01F 115.4(2) . . ?
C01F C013 C016 121.0(2) . . ?
O004 C014 N00K 125.8(2) . . ?
O004 C014 C01L 121.6(2) . . ?
N00K C014 C01L 112.7(2) . . ?
C013 C016 C01B 117.6(2) . . ?
C013 C016 C024 115.7(2) . . ?
C01B C016 C024 126.7(2) . . ?
O001 C017 N00L 125.8(2) . . ?
O001 C017 C01M 122.5(2) . . ?
N00L C017 C01M 111.6(2) . . ?
O005 C018 N00Q 126.2(2) . . ?
O005 C018 C01A 122.9(2) . . ?
N00Q C018 C01A 110.9(2) . . ?
C01D C019 C01N 119.6(2) . . ?
N00N C01A C018 116.4(2) . . ?
N00N C01A C02P 124.0(2) . . ?
C02P C01A C018 119.5(2) . . ?
N00P C01B C016 119.8(2) . . ?
C02M C01B N00P 120.9(2) . . ?
C02M C01B C016 119.3(2) . . ?
N00I C01C C01Q 117.8(2) . . ?
N00I C01C C03B 122.8(2) . . ?
C03B C01C C01Q 119.4(2) . . ?
N00Y C01D C019 124.2(2) . . ?
N00Y C01D C01W 118.9(2) . . ?
C019 C01D C01W 116.9(2) . . ?
N00J C01E C02E 119.1(2) . . ?
N00J C01E C02J 124.5(2) . . ?
C02J C01E C02E 116.4(2) . . ?
C02D C01F C013 119.7(2) . . ?
N00J C01G C01Z 117.7(2) . . ?
N00J C01G C02I 123.6(2) . . ?
C02I C01G C01Z 118.6(2) . . ?
N00I C01H C01X 115.9(2) . . ?
N00I C01H C03D 125.1(2) . . ?
C03D C01H C01X 118.9(2) . . ?
C01N C01I C02C 117.6(2) . . ?
C02N C01I C01N 119.8(2) . . ?
C02N C01I C02C 122.7(2) . . ?
O007 C01J C01V 114.8(2) . . ?
O007 C01J C026 125.6(2) . . ?
C026 C01J C01V 119.6(2) . . ?
N00N C01K C020 122.8(2) . . ?
N00N C01K C02H 117.9(2) . . ?
C020 C01K C02H 119.3(2) . . ?
N00O C01L C014 116.6(2) . . ?
N00O C01L C028 124.5(2) . . ?
C028 C01L C014 118.8(2) . . ?
N00S C01M C017 115.6(2) . . ?
N00S C01M C026 125.4(2) . . ?
C026 C01M C017 119.1(2) . . ?
C019 C01N C01I 117.3(2) . . ?
C019 C01N C01U 123.6(2) . . ?
C01I C01N C01U 119.2(2) . . ?
N00X C01O C02F 117.4(2) . . ?
N00X C01O C02G 124.0(2) . . ?
C02G C01O C02F 118.6(2) . . ?
N00U C01P C01S 118.0(2) . . ?
N00U C01P C02K 123.1(2) . . ?
C02K C01P C01S 119.0(2) . . ?
N00V C01Q C01C 116.9(2) . . ?
C030 C01Q N00V 123.8(2) . . ?
C030 C01Q C01C 119.3(2) . . ?
N00S C01R C01V 122.6(2) . . ?
N00S C01R C02A 120.9(2) . . ?
C01V C01R C02A 116.5(2) . . ?
N00L C01S C01P 115.5(2) . . ?
C02Q C01S N00L 124.5(2) . . ?
C02Q C01S C01P 120.0(2) . . ?
N00U C01T C023 115.9(2) . . ?
N00U C01T C02W 125.1(2) . . ?
C02W C01T C023 119.0(2) . . ?
N00Q C01U C01N 115.7(2) . . ?
C02B C01U N00Q 124.4(2) . . ?
C02B C01U C01N 119.8(2) . . ?
C01R C01V C01J 117.2(2) . . ?
C01R C01V C02Y 120.6(2) . . ?
C02Y C01V C01J 122.2(2) . . ?
O002 C01W N00P 125.7(2) . . ?
O002 C01W C01D 119.5(2) . . ?
N00P C01W C01D 114.7(2) . . ?
O006 C01X N00T 126.1(2) . . ?
O006 C01X C01H 120.9(2) . . ?
N00T C01X C01H 113.0(2) . . ?
O008 C01Y C021 126.0(2) . . ?
O008 C01Y C02G 114.5(2) . . ?
C021 C01Y C02G 119.4(2) . . ?
N00K C01Z C01G 114.9(2) . . ?
C02L C01Z N00K 124.9(2) . . ?
C02L C01Z C01G 120.3(2) . . ?
C01K C020 C031 118.8(3) . . ?
C01K C020 C034 116.6(2) . . ?
C034 C020 C031 124.5(3) . . ?
C01Y C021 C027 118.3(2) . . ?
C02N C022 C02B 121.8(2) . . ?
O00C C023 N00Z 125.6(3) . . ?
O00C C023 C01T 122.3(2) . . ?
N00Z C023 C01T 112.1(2) . . ?
O00A C024 C016 117.8(2) . . ?
O00A C024 C028 122.8(2) . . ?
C028 C024 C016 119.4(2) . . ?
O00E C025 C02K 116.3(2) . . ?
O00E C025 C02W 124.2(2) . . ?
C02W C025 C02K 119.5(2) . . ?
C01J C026 C01M 117.4(2) . . ?
N00X C027 C021 124.8(2) . . ?
N00X C027 C02T 118.2(2) . . ?
C021 C027 C02T 117.0(2) . . ?
C024 C028 C01L 119.2(2) . . ?
C01R C02A N010 120.8(2) . . ?
C03A C02A N010 116.9(2) . . ?
C03A C02A C01R 122.3(3) . . ?
C01U C02B C022 120.0(2) . . ?
N00Y C02C C01I 124.7(2) . . ?
C01F C02D C02M 120.7(2) . . ?
O00H C02E N00V 124.1(3) . . ?
O00H C02E C01E 120.0(2) . . ?
N00V C02E C01E 115.9(2) . . ?
N00T C02F C01O 113.6(2) . . ?
C02S C02F N00T 126.0(2) . . ?
C02S C02F C01O 120.3(2) . . ?
C01O C02G C01Y 116.6(2) . . ?
C01O C02G C02O 120.2(2) . . ?
C02O C02G C01Y 123.2(2) . . ?
N00Z C02H C01K 114.7(2) . . ?
C036 C02H N00Z 124.9(3) . . ?
C036 C02H C01K 120.3(3) . . ?
C01G C02I C02U 116.6(2) . . ?
C03C C02I C01G 120.1(2) . . ?
C03C C02I C02U 123.3(2) . . ?
C02U C02J C01E 119.0(2) . . ?
C01P C02K C025 117.1(2) . . ?
C02X C02K C01P 119.9(2) . . ?
C02X C02K C025 123.0(2) . . ?
C01Z C02L C033 119.5(2) . . ?
C01B C02M C02D 121.5(2) . . ?
C022 C02N C01I 119.4(2) . . ?
C02R C02O C02G 119.7(2) . . ?
C034 C02P C01A 117.9(3) . . ?
C01S C02Q C032 119.7(2) . . ?
C02O C02R C02S 121.3(2) . . ?
C02F C02S C02R 119.7(3) . . ?
O009 C02T C027 112.8(2) . . ?
O00D C02T O009 123.7(2) . . ?
O00D C02T C027 123.5(2) . . ?
O00G C02U C02I 115.4(2) . . ?
O00G C02U C02J 125.2(3) . . ?
C02J C02U C02I 119.5(2) . . ?
O007 C02V C02Z 107.6(2) . . ?
C025 C02W C01T 118.1(2) . . ?
C032 C02X C02K 119.3(2) . . ?
C035 C02Y C01V 120.1(3) . . ?
C02V C02Z C03M 109.5(2) . . ?
C02V C02Z C03T 110.9(3) . . ?
C03T C02Z C03M 110.9(3) . . ?
C01Q C030 C03F 120.3(3) . . ?
C037 C031 C020 120.0(3) . . ?
C02X C032 C02Q 122.0(3) . . ?
C03C C033 C02L 121.8(3) . . ?
O00M C034 C020 114.0(3) . . ?
O00M C034 C02P 125.7(3) . . ?
C02P C034 C020 120.3(2) . . ?
C02Y C035 C03A 120.6(3) . . ?
C02H C036 C037 119.1(3) . . ?
C031 C037 C036 122.3(3) . . ?
C039 C038 C03K 112.0(2) . . ?
C039 C038 C03L 108.8(2) . . ?
C03L C038 C03K 111.5(2) . . ?
O008 C039 C038 107.5(2) . . ?
C02A C03A C035 119.9(3) . . ?
C01C C03B C03G 117.0(2) . . ?
C03J C03B C01C 119.4(3) . . ?
C03J C03B C03G 123.6(3) . . ?
C033 C03C C02I 119.6(2) . . ?
C03G C03D C01H 118.0(3) . . ?
N03H C03E C03Q 179.3(4) . . ?
C03J C03F C030 121.7(3) . . ?
O012 C03G C03B 115.1(3) . . ?
O012 C03G C03D 125.3(3) . . ?
C03D C03G C03B 119.6(2) . . ?
C03F C03J C03B 119.9(3) . . ?
O00G C03O C03R 107.7(3) . . ?
O00M C03P C03S 106.0(3) . . ?
C03N C03R C03O 111.3(3) . . ?
C03N C03R C048 106.6(4) . . ?
C03O C03R C048 106.7(4) . . ?
C03W C03S C03P 111.0(3) . . ?
C03W C03S C040 112.6(3) . . ?
C040 C03S C03P 106.7(3) . . ?
N044 C03X C03U 177.9(8) . . ?
Cl1 C03Y Cl 122.9(4) . . ?
N047 C041 C03V 177.8(7) . . ?

loop_
_geom_bond_atom_site_label_1
_geom_bond_atom_site_label_2
_geom_bond_distance
_geom_bond_site_symmetry_2
_geom_bond_publ_flag
O001 C017 1.219(3) . ?
O002 C01W 1.225(3) . ?
Cl C03Y 1.779(6) . ?
O004 C014 1.223(3) . ?
O005 C018 1.219(3) . ?
O006 C01X 1.236(3) . ?
O007 C01J 1.342(3) . ?
O007 C02V 1.441(3) . ?
O008 C01Y 1.344(3) . ?
O008 C039 1.439(3) . ?
O009 C02T 1.338(3) . ?
O009 C03I 1.439(3) . ?
O00A C024 1.355(3) . ?
Cl1 C03Y 1.563(6) . ?
O00C C023 1.230(3) . ?
O00D C02T 1.206(3) . ?
O00E C025 1.342(3) . ?
O00F N010 1.231(3) . ?
O00G C02U 1.354(3) . ?
O00G C03O 1.451(4) . ?
O00H C02E 1.219(3) . ?
N00I C01C 1.361(3) . ?
N00I C01H 1.318(3) . ?
N00J C01E 1.323(3) . ?
N00J C01G 1.363(3) . ?
N00K C014 1.354(3) . ?
N00K C01Z 1.392(3) . ?
N00L C017 1.364(3) . ?
N00L C01S 1.394(3) . ?
O00M C034 1.346(3) . ?
O00M C03P 1.420(4) . ?
N00N C01A 1.315(3) . ?
N00N C01K 1.367(3) . ?
N00O C013 1.366(3) . ?
N00O C01L 1.315(3) . ?
N00P C01B 1.414(3) . ?
N00P C01W 1.359(3) . ?
N00Q C018 1.357(3) . ?
N00Q C01U 1.405(3) . ?
O00R N010 1.218(3) . ?
N00S C01M 1.325(3) . ?
N00S C01R 1.355(3) . ?
N00T C01X 1.331(3) . ?
N00T C02F 1.401(3) . ?
N00U C01P 1.357(3) . ?
N00U C01T 1.327(3) . ?
N00V C01Q 1.402(3) . ?
N00V C02E 1.360(3) . ?
N00X C01O 1.360(3) . ?
N00X C027 1.315(3) . ?
N00Y C01D 1.361(3) . ?
N00Y C02C 1.320(3) . ?
N00Z C023 1.352(3) . ?
N00Z C02H 1.397(3) . ?
N010 C02A 1.474(4) . ?
O012 C03G 1.350(3) . ?
O012 C03Z 1.448(5) . ?
C013 C016 1.430(3) . ?
C013 C01F 1.406(3) . ?
C014 C01L 1.509(3) . ?
C016 C01B 1.442(3) . ?
C016 C024 1.445(3) . ?
C017 C01M 1.510(3) . ?
C018 C01A 1.517(4) . ?
C019 C01D 1.370(3) . ?
C019 C01N 1.412(3) . ?
C01A C02P 1.408(3) . ?
C01B C02M 1.374(4) . ?
C01C C01Q 1.431(4) . ?
C01C C03B 1.422(4) . ?
C01D C01W 1.503(3) . ?
C01E C02E 1.504(4) . ?
C01E C02J 1.410(4) . ?
C01F C02D 1.362(4) . ?
C01G C01Z 1.429(3) . ?
C01G C02I 1.419(3) . ?
C01H C01X 1.501(4) . ?
C01H C03D 1.405(4) . ?
C01I C01N 1.419(3) . ?
C01I C02C 1.420(4) . ?
C01I C02N 1.411(3) . ?
C01J C01V 1.429(4) . ?
C01J C026 1.377(4) . ?
C01K C020 1.415(4) . ?
C01K C02H 1.427(4) . ?
C01L C028 1.398(3) . ?
C01M C026 1.403(3) . ?
C01N C01U 1.429(3) . ?
C01O C02F 1.429(4) . ?
C01O C02G 1.409(4) . ?
C01P C01S 1.428(3) . ?
C01P C02K 1.418(3) . ?
C01Q C030 1.380(4) . ?
C01R C01V 1.420(4) . ?
C01R C02A 1.427(4) . ?
C01S C02Q 1.377(4) . ?
C01T C023 1.513(4) . ?
C01T C02W 1.394(4) . ?
C01U C02B 1.373(3) . ?
C01V C02Y 1.423(4) . ?
C01Y C021 1.369(4) . ?
C01Y C02G 1.428(4) . ?
C01Z C02L 1.382(3) . ?
C020 C031 1.421(4) . ?
C020 C034 1.418(4) . ?
C021 C027 1.410(4) . ?
C022 C02B 1.408(4) . ?
C022 C02N 1.371(4) . ?
C024 C028 1.375(4) . ?
C025 C02K 1.424(4) . ?
C025 C02W 1.381(4) . ?
C027 C02T 1.502(4) . ?
C02A C03A 1.364(4) . ?
C02D C02M 1.410(4) . ?
C02F C02S 1.373(4) . ?
C02G C02O 1.410(4) . ?
C02H C036 1.376(4) . ?
C02I C02U 1.432(4) . ?
C02I C03C 1.414(4) . ?
C02J C02U 1.359(4) . ?
C02K C02X 1.416(4) . ?
C02L C033 1.413(4) . ?
C02O C02R 1.366(4) . ?
C02P C034 1.382(4) . ?
C02Q C032 1.411(4) . ?
C02R C02S 1.413(4) . ?
C02V C02Z 1.518(4) . ?
C02X C032 1.363(4) . ?
C02Y C035 1.361(4) . ?
C02Z C03M 1.526(4) . ?
C02Z C03T 1.520(4) . ?
C030 C03F 1.407(4) . ?
C031 C037 1.351(5) . ?
C033 C03C 1.362(4) . ?
C035 C03A 1.410(4) . ?
C036 C037 1.408(4) . ?
C038 C039 1.512(4) . ?
C038 C03K 1.533(4) . ?
C038 C03L 1.519(4) . ?
C03B C03G 1.427(4) . ?
C03B C03J 1.414(4) . ?
C03D C03G 1.371(4) . ?
C03E N03H 1.118(5) . ?
C03E C03Q 1.465(5) . ?
C03F C03J 1.360(5) . ?
C03N C03R 1.495(5) . ?
C03O C03R 1.519(4) . ?
C03P C03S 1.558(5) . ?
C03R C048 1.538(7) . ?
C03S C03W 1.511(6) . ?
C03S C040 1.518(6) . ?
C03U C03X 1.399(7) . ?
C03V C041 1.405(8) . ?
C03X N044 1.139(7) . ?
C041 N047 1.172(9) . ?

loop_
_smtbx_masks_void_nr
_smtbx_masks_void_average_x
_smtbx_masks_void_average_y
_smtbx_masks_void_average_z
_smtbx_masks_void_volume
_smtbx_masks_void_count_electrons
_smtbx_masks_void_content
1 0.500 0.500 0.500 793.9 203.0 ?
